data_4020345
loop_
_publ_author_name
'Michael P. Doyle'
'John P. Morgan'
'James C. Fettinger'
'Peter Y. Zavalij'
'John T. Colyer'
'Daren J. Timmons'
'Michael D. Carducci'

_journal_name_full 'Journal of Organic Chemistry'
_journal_page_first 5291
_journal_page_last 5301
_journal_paper_doi 10.1021/jo050609o
_journal_volume 70
_journal_year 2005
_chemical_formula_moiety 'C62 H68 N8 O18 Rh2, 4(C H4 O)'
_chemical_formula_sum 'C66 H84 N8 O22 Rh2'
_chemical_formula_weight 1547.23
_chemical_name_common Rh2-complex
_space_group_IT_number 19
_symmetry_cell_setting orthorhombic
_symmetry_space_group_name_Hall 'P 2ac 2ab'
_symmetry_space_group_name_H-M 'P 21 21 21'
_cell_angle_alpha 90.00
_cell_angle_beta 90.00
_cell_angle_gamma 90.00
_cell_formula_units_Z 4
_cell_length_a 10.8222(14)
_cell_length_b 21.851(3)
_cell_length_c 30.510(4)
_cell_measurement_temperature 173(2)
_cell_volume 7214.9(16)
_diffrn_ambient_temperature 173(2)
_exptl_crystal_density_diffrn 1.424
_cod_depositor_comments
;
The following automatic conversions were performed:
'_symmetry_cell_setting' value 'Orthorhombic' changed to 'orthorhombic'
according to '/home/saulius/struct/CIF-dictionaries/cif_core.dic'
dictionary named 'cif_core.dic' version 2.4.1 from 2010-06-29.

Automatic conversion script
Id: cif_fix_enum 1527 2010-12-29 10:47:43Z saulius 
;
_cod_database_code 4020345

loop_
_symmetry_equiv_pos_as_xyz
'x, y, z'
'-x+1/2, -y, z+1/2'
'-x, y+1/2, -z+1/2'
'x+1/2, -y+1/2, -z'

loop_
_atom_site_label
_atom_site_type_symbol
_atom_site_fract_x
_atom_site_fract_y
_atom_site_fract_z
_atom_site_U_iso_or_equiv
_atom_site_adp_type
_atom_site_occupancy
_atom_site_symmetry_multiplicity
_atom_site_calc_flag
_atom_site_refinement_flags
_atom_site_disorder_assembly
_atom_site_disorder_group
Rh1 Rh 0.24742(2) 0.387141(10) 0.374481(7) 0.01889(5) Uani 1 1 d . . .
Rh2 Rh 0.17573(2) 0.366512(11) 0.299848(8) 0.01935(6) Uani 1 1 d . . .
O100 O 0.1122(2) 0.34239(12) 0.23032(8) 0.0324(6) Uani 1 1 d . . .
H100 H 0.0490 0.3130 0.2255 0.039 Uiso 1 1 calc R . .
O10 O 0.1194(2) 0.32471(10) 0.39826(8) 0.0261(5) Uani 1 1 d . . .
O33 O 0.2986(2) 0.29526(10) 0.29370(7) 0.0255(5) Uani 1 1 d . . .
O23 O 0.3154(2) 0.42300(10) 0.27551(7) 0.0247(5) Uani 1 1 d . . .
N8 N 0.3718(3) 0.32118(13) 0.36189(9) 0.0235(6) Uani 1 1 d . . .
N2 N 0.0613(2) 0.43776(12) 0.31080(9) 0.0224(6) Uani 1 1 d . . .
O4 O 0.1117(2) 0.45195(10) 0.38351(7) 0.0241(5) Uani 1 1 d . . .
N6 N 0.3569(2) 0.44972(12) 0.34674(9) 0.0217(6) Uani 1 1 d . . .
O32 O 0.6168(2) 0.18438(13) 0.29769(9) 0.0422(6) Uani 1 1 d . . .
O22 O 0.6268(2) 0.53552(12) 0.25682(9) 0.0358(6) Uani 1 1 d . . .
O3 O -0.2098(2) 0.55391(12) 0.38108(9) 0.0382(6) Uani 1 1 d . . .
N4 N -0.0362(3) 0.25451(14) 0.38134(10) 0.0318(7) Uani 1 1 d . . .
N3 N 0.0545(3) 0.30874(13) 0.32734(9) 0.0250(6) Uani 1 1 d . . .
N7 N 0.4736(3) 0.24829(13) 0.32411(9) 0.0262(6) Uani 1 1 d . . .
N5 N 0.4709(3) 0.49304(13) 0.29371(9) 0.0246(6) Uani 1 1 d . . .
O21 O 0.3040(3) 0.54401(14) 0.42357(9) 0.0421(7) Uani 1 1 d . . .
O31 O 0.6008(2) 0.38330(14) 0.35118(10) 0.0456(7) Uani 1 1 d . . .
C34 C 0.3462(3) 0.54416(15) 0.38708(11) 0.0272(7) Uani 1 1 d . . .
N1 N -0.0514(3) 0.50433(13) 0.35025(10) 0.0262(6) Uani 1 1 d . . .
C7 C 0.0502(3) 0.46277(15) 0.34967(11) 0.0229(7) Uani 1 1 d . . .
C58 C 0.5269(3) 0.21727(16) 0.29008(12) 0.0303(8) Uani 1 1 d . . .
C33 C 0.5347(3) 0.50265(15) 0.25555(12) 0.0267(7) Uani 1 1 d . . .
O25 O 0.3185(3) 0.58538(12) 0.35637(9) 0.0404(6) Uani 1 1 d . . .
C23 C -0.0852(4) 0.22604(19) 0.34149(14) 0.0394(9) Uani 1 1 d . . .
H23B H -0.1764 0.2295 0.3402 0.047 Uiso 1 1 calc R . .
H23A H -0.0618 0.1823 0.3398 0.047 Uiso 1 1 calc R . .
C6 C -0.1212(3) 0.49700(17) 0.30951(11) 0.0295(8) Uani 1 1 d . . .
H6A H -0.1487 0.5369 0.2977 0.035 Uiso 1 1 calc R . .
H6B H -0.1937 0.4700 0.3136 0.035 Uiso 1 1 calc R . .
C57 C 0.5253(3) 0.24419(17) 0.36890(12) 0.0306(8) Uani 1 1 d . . .
H57A H 0.6166 0.2414 0.3685 0.037 Uiso 1 1 calc R . .
H57B H 0.4910 0.2089 0.3852 0.037 Uiso 1 1 calc R . .
C32 C 0.4326(3) 0.49518(15) 0.36935(11) 0.0241(7) Uani 1 1 d . . .
H32A H 0.4786 0.4754 0.3940 0.029 Uiso 1 1 calc R . .
C31 C 0.5241(3) 0.51760(17) 0.33430(11) 0.0267(7) Uani 1 1 d . . .
H31A H 0.5281 0.5629 0.3335 0.032 Uiso 1 1 calc R . .
H31B H 0.6080 0.5011 0.3395 0.032 Uiso 1 1 calc R . .
C22 C 0.0527(3) 0.29908(15) 0.36994(11) 0.0240(7) Uani 1 1 d . . .
C56 C 0.3738(3) 0.29042(15) 0.32486(11) 0.0232(7) Uani 1 1 d . . .
O30 O 0.6603(3) 0.35104(13) 0.41775(10) 0.0473(7) Uani 1 1 d . . .
C30 C 0.3740(3) 0.45219(14) 0.30419(11) 0.0215(6) Uani 1 1 d . . .
C5 C -0.0231(3) 0.46717(17) 0.27997(12) 0.0286(7) Uani 1 1 d . . .
H5A H -0.0630 0.4353 0.2612 0.034 Uiso 1 1 calc R . .
O2 O 0.1274(3) 0.54423(14) 0.27099(10) 0.0487(7) Uani 1 1 d . . .
C55 C 0.4810(3) 0.30579(16) 0.38849(11) 0.0255(7) Uani 1 1 d . . .
H55A H 0.4583 0.3010 0.4201 0.031 Uiso 1 1 calc R . .
C4 C -0.1031(3) 0.53523(16) 0.38481(12) 0.0285(8) Uani 1 1 d . . .
C21 C -0.0835(4) 0.23826(18) 0.42162(14) 0.0424(10) Uani 1 1 d . . .
C99 C 0.4921(4) 0.47407(17) 0.21495(12) 0.0328(8) Uani 1 1 d . . .
H99A H 0.4294 0.4406 0.2172 0.039 Uiso 1 1 calc R . .
C54 C 0.5846(3) 0.35164(17) 0.38297(12) 0.0325(8) Uani 1 1 d . . .
C3 C -0.0593(3) 0.60720(19) 0.44885(12) 0.0365(8) Uani 1 1 d . . .
H3A H -0.1330 0.6290 0.4366 0.044 Uiso 1 1 calc R . .
C20 C -0.0237(3) 0.26335(17) 0.30447(13) 0.0332(8) Uani 1 1 d . . .
H20A H 0.0326 0.2351 0.2882 0.040 Uiso 1 1 calc R . .
C2 C -0.0261(3) 0.54728(16) 0.42452(12) 0.0294(7) Uani 1 1 d . . .
H2A H 0.0631 0.5354 0.4233 0.035 Uiso 1 1 calc R . .
C1 C 0.0406(4) 0.51439(18) 0.25081(13) 0.0352(8) Uani 1 1 d . . .
O1 O 0.0100(5) 0.5240(2) 0.21436(12) 0.0956(16) Uani 1 1 d . . .
C53 C 0.4757(3) 0.22384(17) 0.24537(12) 0.0302(8) Uani 1 1 d . . .
H53A H 0.4009 0.2502 0.2415 0.036 Uiso 1 1 calc R . .
C52 C 0.5509(4) 0.25859(17) 0.16777(13) 0.0364(9) Uani 1 1 d . . .
C51 C 0.4876(4) 0.16811(17) 0.21658(13) 0.0375(9) Uani 1 1 d . . .
H51A H 0.5260 0.1311 0.2295 0.045 Uiso 1 1 calc R . .
H51B H 0.4201 0.1598 0.1955 0.045 Uiso 1 1 calc R . .
C50 C 0.5686(3) 0.22142(16) 0.20789(12) 0.0310(8) Uani 1 1 d . . .
H50A H 0.6566 0.2161 0.2171 0.037 Uiso 1 1 calc R . .
O101 O 0.3180(2) 0.40407(13) 0.44530(8) 0.0379(6) Uani 1 1 d . . .
H101 H 0.3136 0.4425 0.4393 0.045 Uiso 1 1 d . . .
O50 O -0.1607(4) 0.19753(16) 0.42329(12) 0.0806(13) Uani 1 1 d . . .
C108 C -0.1197(4) 0.2643(2) 0.50243(14) 0.0432(10) Uani 1 1 d . . .
H10A H -0.1917 0.2360 0.4988 0.052 Uiso 1 1 calc R . .
C112 C 0.1448(4) 0.6290(2) 0.48602(13) 0.0464(10) Uani 1 1 d . . .
H11A H 0.1545 0.5869 0.4930 0.056 Uiso 1 1 calc R . .
C111 C 0.0397(4) 0.64826(19) 0.46428(12) 0.0384(9) Uani 1 1 d . . .
C101 C 0.2290(4) 0.63113(19) 0.36883(15) 0.0499(11) Uani 1 1 d . . .
H10B H 0.2145 0.6589 0.3441 0.075 Uiso 1 1 calc R . .
H10C H 0.2603 0.6545 0.3939 0.075 Uiso 1 1 calc R . .
H10D H 0.1512 0.6111 0.3769 0.075 Uiso 1 1 calc R . .
C100 C 0.4877(4) 0.51602(19) 0.17431(12) 0.0405(10) Uani 1 1 d . . .
H10E H 0.5141 0.5592 0.1798 0.049 Uiso 1 1 calc R . .
C107 C -0.1423(3) 0.31508(19) 0.53273(12) 0.0365(9) Uani 1 1 d . . .
C110 C 0.2353(4) 0.6700(3) 0.49763(15) 0.0600(13) Uani 1 1 d . . .
H11B H 0.3062 0.6558 0.5129 0.072 Uiso 1 1 calc R . .
C104 C 0.2281(4) 0.4046(2) 0.47845(13) 0.0564(13) Uani 1 1 d . . .
H10M H 0.2678 0.4122 0.5068 0.085 Uiso 1 1 calc R . .
H10N H 0.1859 0.3650 0.4792 0.085 Uiso 1 1 calc R . .
H10O H 0.1678 0.4370 0.4725 0.085 Uiso 1 1 calc R . .
C103 C 0.7676(4) 0.3904(2) 0.4143(2) 0.0665(14) Uani 1 1 d . . .
H10F H 0.8172 0.3870 0.4410 0.100 Uiso 1 1 calc R . .
H10G H 0.7408 0.4329 0.4104 0.100 Uiso 1 1 calc R . .
H10H H 0.8175 0.3779 0.3890 0.100 Uiso 1 1 calc R . .
C102 C 0.1698(5) 0.3725(2) 0.19464(12) 0.0589(12) Uani 1 1 d . . .
H10I H 0.1337 0.3580 0.1671 0.088 Uiso 1 1 calc R . .
H10J H 0.2586 0.3636 0.1949 0.088 Uiso 1 1 calc R . .
H10K H 0.1570 0.4167 0.1973 0.088 Uiso 1 1 calc R . .
C106 C -0.0416(4) 0.2716(2) 0.46125(13) 0.0416(10) Uani 1 1 d . . .
H10L H -0.0007 0.3122 0.4566 0.050 Uiso 1 1 calc R . .
O61 O -0.1751(3) 0.33599(13) 0.28706(9) 0.0447(7) Uani 1 1 d . . .
O60 O -0.1405(3) 0.26116(15) 0.23871(10) 0.0505(8) Uani 1 1 d . . .
C133 C -0.1170(3) 0.28714(18) 0.27241(14) 0.0375(9) Uani 1 1 d . . .
C154 C 0.3179(5) 0.5607(2) 0.13000(13) 0.0512(11) Uani 1 1 d . . .
H15A H 0.3366 0.5995 0.1425 0.061 Uiso 1 1 calc R . .
C153 C 0.3855(4) 0.50953(18) 0.14240(12) 0.0408(9) Uani 1 1 d . . .
C152 C 0.3550(5) 0.45370(19) 0.12435(14) 0.0530(12) Uani 1 1 d . . .
H15B H 0.3995 0.4181 0.1327 0.064 Uiso 1 1 calc R . .
C142 C -0.0879(4) 0.5468(2) 0.46873(14) 0.0459(10) Uani 1 1 d . . .
H14A H -0.1758 0.5343 0.4700 0.055 Uiso 1 1 calc R . .
H14B H -0.0378 0.5338 0.4942 0.055 Uiso 1 1 calc R . .
C151 C 0.6518(5) 0.28535(19) 0.14772(14) 0.0465(10) Uani 1 1 d . . .
H15C H 0.7308 0.2823 0.1612 0.056 Uiso 1 1 calc R . .
C132 C -0.2407(4) 0.3093(2) 0.56234(14) 0.0511(11) Uani 1 1 d . . .
H13A H -0.2906 0.2736 0.5622 0.061 Uiso 1 1 calc R . .
C131 C -0.0703(4) 0.3675(2) 0.53548(15) 0.0549(11) Uani 1 1 d . . .
H13B H -0.0020 0.3720 0.5162 0.066 Uiso 1 1 calc R . .
C150 C 0.2606(7) 0.4493(2) 0.09432(15) 0.0730(16) Uani 1 1 d . . .
H15D H 0.2404 0.4104 0.0823 0.088 Uiso 1 1 calc R . .
C130 C -0.2648(5) 0.3562(3) 0.59183(18) 0.0824(19) Uani 1 1 d . . .
H13C H -0.3330 0.3529 0.6113 0.099 Uiso 1 1 calc R . .
C141 C 0.1934(5) 0.5905(2) 0.24633(18) 0.0671(14) Uani 1 1 d . . .
H14C H 0.2561 0.6095 0.2651 0.101 Uiso 1 1 calc R . .
H14D H 0.1351 0.6218 0.2363 0.101 Uiso 1 1 calc R . .
H14E H 0.2335 0.5715 0.2210 0.101 Uiso 1 1 calc R . .
C140 C 0.0303(5) 0.7108(2) 0.45459(15) 0.0506(11) Uani 1 1 d . . .
H14F H -0.0405 0.7255 0.4395 0.061 Uiso 1 1 calc R . .
C200 C -0.2744(4) 0.3590(2) 0.25850(15) 0.0500(11) Uani 1 1 d . . .
H20B H -0.3129 0.3949 0.2721 0.075 Uiso 1 1 calc R . .
H20C H -0.3367 0.3269 0.2544 0.075 Uiso 1 1 calc R . .
H20D H -0.2398 0.3704 0.2300 0.075 Uiso 1 1 calc R . .
C191 C 0.4358(5) 0.2650(2) 0.14753(15) 0.0531(12) Uani 1 1 d . . .
H19A H 0.3650 0.2479 0.1612 0.064 Uiso 1 1 calc R . .
C190 C 0.5226(7) 0.3196(3) 0.08893(17) 0.078(2) Uani 1 1 d . . .
H19B H 0.5134 0.3392 0.0614 0.094 Uiso 1 1 calc R . .
C189 C 0.0036(5) 0.2333(3) 0.49921(16) 0.0638(16) Uani 1 1 d . . .
H18A H 0.0045 0.1883 0.4954 0.077 Uiso 1 1 calc R . .
H18B H 0.0721 0.2498 0.5172 0.077 Uiso 1 1 calc R . .
C188 C 0.1961(6) 0.4993(3) 0.08166(16) 0.0679(15) Uani 1 1 d . . .
H18C H 0.1320 0.4958 0.0605 0.081 Uiso 1 1 calc R . .
C187 C -0.0950(5) 0.4133(2) 0.56534(16) 0.0610(13) Uani 1 1 d . . .
H18D H -0.0451 0.4491 0.5664 0.073 Uiso 1 1 calc R . .
C186 C 0.2247(6) 0.5559(2) 0.09997(17) 0.0675(16) Uani 1 1 d . . .
H18E H 0.1793 0.5912 0.0916 0.081 Uiso 1 1 calc R . .
C185 C 0.6401(6) 0.3168(2) 0.10795(16) 0.0692(17) Uani 1 1 d . . .
H18F H 0.7094 0.3356 0.0944 0.083 Uiso 1 1 calc R . .
C184 C 0.4222(7) 0.2954(3) 0.10830(17) 0.0708(17) Uani 1 1 d . . .
H18G H 0.3431 0.2993 0.0951 0.085 Uiso 1 1 calc R . .
C183 C 0.2256(5) 0.7303(3) 0.48768(16) 0.0663(16) Uani 1 1 d . . .
H18H H 0.2903 0.7577 0.4953 0.080 Uiso 1 1 calc R . .
C182 C 0.5880(4) 0.4699(2) 0.17852(14) 0.0483(11) Uani 1 1 d . . .
H18I H 0.6722 0.4851 0.1849 0.058 Uiso 1 1 calc R . .
H18J H 0.5848 0.4338 0.1590 0.058 Uiso 1 1 calc R . .
C181 C -0.1918(6) 0.4064(3) 0.59304(18) 0.0732(16) Uani 1 1 d . . .
H18K H -0.2089 0.4377 0.6138 0.088 Uiso 1 1 calc R . .
C180 C 0.1227(6) 0.7516(3) 0.46672(18) 0.0675(15) Uani 1 1 d . . .
H18L H 0.1144 0.7940 0.4605 0.081 Uiso 1 1 calc R . .
O400 O 0.5047(6) 0.4715(3) 0.47771(19) 0.095(2) Uani 0.721(7) 1 d PD A 1
H400 H 0.5321 0.5037 0.4643 0.143 Uiso 0.72 1 d P A 1
C400 C 0.585(4) 0.4520(7) 0.5105(10) 0.073(3) Uani 0.721(7) 1 d PD A 1
H40A H 0.6324 0.4870 0.5214 0.109 Uiso 0.721(7) 1 calc PR A 1
H40B H 0.6415 0.4212 0.4986 0.109 Uiso 0.721(7) 1 calc PR A 1
H40C H 0.5371 0.4341 0.5346 0.109 Uiso 0.721(7) 1 calc PR A 1
O401 O 0.5452(16) 0.5189(8) 0.5068(5) 0.095(2) Uani 0.279(7) 1 d PD A 2
H401 H 0.5885 0.5484 0.4936 0.143 Uiso 0.28 1 d P A 2
C401 C 0.581(10) 0.4579(19) 0.506(3) 0.073(3) Uani 0.279(7) 1 d PD A 2
H40D H 0.5415 0.4361 0.4780 0.109 Uiso 0.28 1 d P A 2
H40E H 0.5758 0.4330 0.5290 0.109 Uiso 0.28 1 d P A 2
H40F H 0.6769 0.4551 0.4941 0.109 Uiso 0.28 1 d P A 2
O402 O 0.7905(3) 0.62865(17) 0.24164(16) 0.0769(11) Uani 1 1 d D . .
H402 H 0.7506 0.5974 0.2493 0.115 Uiso 1 1 calc R . .
C402 C 0.7915(7) 0.6326(3) 0.1979(2) 0.105(2) Uani 1 1 d D . .
H40G H 0.8764 0.6281 0.1872 0.157 Uiso 1 1 calc R . .
H40H H 0.7591 0.6726 0.1889 0.157 Uiso 1 1 calc R . .
H40I H 0.7398 0.6001 0.1855 0.157 Uiso 1 1 calc R . .
O403 O 0.5930(3) 0.57672(15) 0.43426(13) 0.0617(9) Uani 1 1 d D . .
H403 H 0.6549 0.5712 0.4181 0.093 Uiso 1 1 calc R . .
C403 C 0.5633(5) 0.6386(2) 0.4350(2) 0.0813(19) Uani 1 1 d D . .
H40J H 0.4822 0.6441 0.4487 0.122 Uiso 1 1 calc R . .
H40K H 0.5608 0.6543 0.4049 0.122 Uiso 1 1 calc R . .
H40L H 0.6258 0.6610 0.4518 0.122 Uiso 1 1 calc R . .
O404 O 0.1599(3) 0.22458(14) 0.20799(11) 0.0549(8) Uani 1 1 d D . .
H404 H 0.1733 0.1999 0.2286 0.082 Uiso 1 1 calc R . .
C404 C 0.0836(5) 0.1969(3) 0.1768(2) 0.084(2) Uani 1 1 d D . .
H40M H 0.0162 0.1753 0.1917 0.126 Uiso 1 1 calc R . .
H40N H 0.1319 0.1677 0.1595 0.126 Uiso 1 1 calc R . .
H40O H 0.0491 0.2283 0.1574 0.126 Uiso 1 1 calc R . .

loop_
_atom_site_aniso_label
_atom_site_aniso_U_11
_atom_site_aniso_U_22
_atom_site_aniso_U_33
_atom_site_aniso_U_23
_atom_site_aniso_U_13
_atom_site_aniso_U_12
Rh1 0.01802(10) 0.02214(11) 0.01652(10) 0.00154(8) 0.00213(10) 0.00062(10)
Rh2 0.01768(10) 0.02251(11) 0.01785(11) -0.00005(9) 0.00073(9) 0.00134(9)
O100 0.0307(13) 0.0416(14) 0.0250(12) -0.0073(10) -0.0035(10) 0.0002(11)
O10 0.0251(12) 0.0280(12) 0.0251(12) 0.0023(10) 0.0041(10) -0.0028(10)
O33 0.0242(11) 0.0266(11) 0.0256(12) -0.0034(9) -0.0034(9) 0.0036(9)
O23 0.0231(11) 0.0312(12) 0.0196(11) -0.0002(9) 0.0032(10) -0.0015(10)
N8 0.0236(13) 0.0268(14) 0.0200(14) 0.0034(11) 0.0011(11) 0.0050(11)
N2 0.0190(13) 0.0251(14) 0.0230(15) -0.0007(11) -0.0016(10) 0.0035(11)
O4 0.0215(11) 0.0289(12) 0.0219(12) 0.0003(9) 0.0011(9) 0.0027(9)
N6 0.0195(13) 0.0272(14) 0.0184(13) 0.0006(11) 0.0022(10) -0.0014(10)
O32 0.0414(15) 0.0505(16) 0.0347(14) -0.0026(13) 0.0016(13) 0.0249(13)
O22 0.0307(13) 0.0374(14) 0.0393(15) 0.0076(11) 0.0115(11) -0.0060(11)
O3 0.0229(12) 0.0452(15) 0.0467(16) -0.0132(13) 0.0035(11) 0.0066(10)
N4 0.0335(16) 0.0271(15) 0.0349(18) 0.0006(13) 0.0077(13) -0.0063(12)
N3 0.0252(14) 0.0252(15) 0.0246(15) -0.0007(11) 0.0004(12) -0.0003(11)
N7 0.0270(15) 0.0277(15) 0.0238(15) 0.0000(12) -0.0015(12) 0.0082(12)
N5 0.0255(13) 0.0270(14) 0.0215(15) 0.0028(11) 0.0040(12) -0.0025(11)
O21 0.0381(15) 0.0592(18) 0.0290(14) -0.0035(12) 0.0078(12) 0.0009(13)
O31 0.0285(13) 0.0542(18) 0.0540(17) 0.0204(15) 0.0060(12) 0.0009(13)
C34 0.0257(17) 0.0290(17) 0.0269(18) -0.0032(13) 0.0017(13) -0.0070(13)
N1 0.0197(14) 0.0297(16) 0.0290(16) -0.0046(12) -0.0006(12) 0.0053(11)
C7 0.0181(15) 0.0222(16) 0.0284(18) 0.0013(13) 0.0051(13) -0.0010(12)
C58 0.0320(18) 0.0257(17) 0.033(2) 0.0009(14) 0.0055(15) 0.0035(14)
C33 0.0285(18) 0.0241(17) 0.0275(18) 0.0058(13) 0.0091(14) 0.0044(14)
O25 0.0446(15) 0.0348(14) 0.0418(15) 0.0091(11) 0.0138(13) 0.0107(13)
C23 0.038(2) 0.035(2) 0.045(2) -0.0041(17) 0.0068(18) -0.0155(17)
C6 0.0239(16) 0.0334(19) 0.031(2) -0.0047(14) -0.0057(14) 0.0065(14)
C57 0.0344(19) 0.0323(18) 0.0251(18) 0.0031(15) -0.0006(15) 0.0112(15)
C32 0.0227(16) 0.0284(17) 0.0212(17) 0.0004(13) 0.0005(13) -0.0016(12)
C31 0.0243(17) 0.0302(18) 0.0256(18) 0.0029(14) 0.0026(13) -0.0038(14)
C22 0.0238(15) 0.0222(16) 0.0260(18) 0.0010(13) 0.0042(14) 0.0026(12)
C56 0.0233(16) 0.0213(16) 0.0251(17) 0.0033(13) 0.0038(13) 0.0008(13)
O30 0.0414(15) 0.0465(17) 0.0538(17) 0.0032(13) -0.0163(14) -0.0067(14)
C30 0.0181(14) 0.0237(15) 0.0226(16) 0.0035(13) 0.0017(13) 0.0031(12)
C5 0.0227(16) 0.0328(19) 0.0304(18) -0.0020(15) -0.0101(14) 0.0045(14)
O2 0.0566(18) 0.0463(17) 0.0430(17) 0.0158(13) -0.0047(14) -0.0172(14)
C55 0.0266(17) 0.0303(18) 0.0196(16) 0.0045(13) -0.0005(13) 0.0032(14)
C4 0.0226(16) 0.0262(17) 0.037(2) -0.0013(14) 0.0043(14) -0.0012(13)
C21 0.055(3) 0.031(2) 0.041(2) -0.0005(17) 0.0182(19) -0.0141(19)
C99 0.042(2) 0.0281(18) 0.0277(18) 0.0034(14) 0.0117(15) 0.0003(16)
C54 0.0263(17) 0.033(2) 0.038(2) 0.0020(15) -0.0001(14) 0.0088(14)
C3 0.0313(18) 0.042(2) 0.037(2) -0.0137(18) 0.0077(15) 0.0003(17)
C20 0.0271(17) 0.0342(19) 0.038(2) -0.0052(17) 0.0027(16) -0.0069(14)
C2 0.0254(17) 0.0327(19) 0.0302(19) -0.0063(15) 0.0044(14) 0.0019(14)
C1 0.043(2) 0.034(2) 0.028(2) 0.0021(16) -0.0045(17) 0.0100(17)
O1 0.141(4) 0.101(3) 0.046(2) 0.036(2) -0.032(2) -0.045(3)
C53 0.0256(17) 0.0325(19) 0.0325(19) -0.0061(15) -0.0021(15) 0.0069(14)
C52 0.050(2) 0.0293(19) 0.0295(19) -0.0074(15) -0.0001(17) 0.0057(17)
C51 0.040(2) 0.032(2) 0.040(2) -0.0123(16) 0.0028(17) 0.0027(16)
C50 0.0308(18) 0.0337(19) 0.0284(19) -0.0048(15) 0.0000(14) 0.0073(14)
O101 0.0342(13) 0.0566(17) 0.0229(12) -0.0027(11) 0.0022(11) -0.0020(13)
O50 0.118(3) 0.059(2) 0.065(2) -0.0150(17) 0.046(2) -0.052(2)
C108 0.049(2) 0.044(2) 0.036(2) 0.0055(18) 0.0189(19) -0.0077(19)
C112 0.040(2) 0.064(3) 0.035(2) -0.015(2) 0.0077(16) -0.001(2)
C111 0.040(2) 0.048(2) 0.0278(19) -0.0150(16) 0.0117(16) 0.0012(17)
C101 0.046(2) 0.035(2) 0.069(3) 0.010(2) 0.020(2) 0.0095(18)
C100 0.062(3) 0.033(2) 0.026(2) 0.0071(16) 0.0137(18) -0.0056(19)
C107 0.034(2) 0.046(2) 0.0300(19) 0.0067(16) 0.0028(15) -0.0017(16)
C110 0.043(3) 0.100(4) 0.038(2) -0.017(2) 0.005(2) -0.010(3)
C104 0.059(3) 0.083(3) 0.028(2) -0.003(2) 0.0086(19) -0.014(3)
C103 0.050(3) 0.055(3) 0.095(4) 0.006(3) -0.025(3) -0.016(3)
C102 0.094(4) 0.055(3) 0.028(2) 0.0058(19) -0.002(2) -0.010(3)
C106 0.047(2) 0.045(2) 0.033(2) 0.0083(17) 0.0157(18) -0.0082(18)
O61 0.0328(14) 0.0440(15) 0.0572(18) -0.0120(13) -0.0079(14) 0.0042(13)
O60 0.0409(16) 0.062(2) 0.0483(18) -0.0226(15) -0.0080(14) -0.0004(14)
C133 0.0298(19) 0.038(2) 0.045(2) -0.0082(18) 0.0053(17) -0.0069(16)
C154 0.080(3) 0.041(2) 0.033(2) 0.0032(17) 0.005(2) 0.005(2)
C153 0.066(3) 0.033(2) 0.0227(18) 0.0046(15) 0.0080(18) -0.0008(19)
C152 0.088(4) 0.036(2) 0.035(2) 0.0043(19) -0.009(2) 0.000(2)
C142 0.048(2) 0.056(3) 0.034(2) -0.0033(19) 0.0112(18) -0.009(2)
C151 0.063(3) 0.038(2) 0.039(2) -0.0021(18) 0.009(2) 0.011(2)
C132 0.033(2) 0.070(3) 0.050(2) -0.007(2) 0.004(2) -0.015(2)
C131 0.060(3) 0.062(3) 0.043(2) 0.005(2) 0.010(2) -0.013(2)
C150 0.133(5) 0.047(3) 0.038(2) -0.001(2) -0.010(3) -0.006(3)
C130 0.056(3) 0.124(5) 0.067(3) -0.049(4) 0.019(3) -0.015(3)
C141 0.081(4) 0.056(3) 0.064(3) 0.017(2) 0.016(3) -0.022(3)
C140 0.063(3) 0.048(3) 0.042(2) -0.014(2) 0.012(2) 0.000(2)
C200 0.036(2) 0.050(2) 0.064(3) -0.008(2) -0.0148(19) 0.0018(19)
C191 0.066(3) 0.053(3) 0.039(2) -0.009(2) -0.016(2) 0.020(2)
C190 0.142(6) 0.062(3) 0.032(3) 0.004(2) -0.003(3) 0.045(4)
C189 0.074(3) 0.076(4) 0.042(3) 0.025(3) 0.024(3) 0.028(3)
C188 0.094(4) 0.068(3) 0.041(3) 0.009(2) -0.019(3) -0.003(3)
C187 0.081(4) 0.058(3) 0.044(3) -0.001(2) -0.015(3) -0.013(3)
C186 0.102(5) 0.051(3) 0.049(3) 0.009(2) -0.005(3) 0.006(3)
C185 0.110(5) 0.055(3) 0.043(3) 0.007(2) 0.027(3) 0.021(3)
C184 0.102(5) 0.072(4) 0.039(3) -0.003(3) -0.017(3) 0.033(3)
C183 0.065(4) 0.086(4) 0.048(3) -0.020(3) 0.008(2) -0.033(3)
C182 0.054(3) 0.052(3) 0.039(2) 0.003(2) 0.023(2) 0.004(2)
C181 0.080(4) 0.080(4) 0.060(3) -0.029(3) -0.003(3) -0.001(3)
C180 0.084(4) 0.056(3) 0.063(3) -0.018(3) 0.015(3) -0.022(3)
O400 0.116(5) 0.108(5) 0.062(3) 0.036(3) -0.045(3) -0.051(4)
C400 0.060(4) 0.094(6) 0.064(8) 0.012(5) -0.009(4) -0.002(5)
O401 0.116(5) 0.108(5) 0.062(3) 0.036(3) -0.045(3) -0.051(4)
C401 0.060(4) 0.094(6) 0.064(8) 0.012(5) -0.009(4) -0.002(5)
O402 0.059(2) 0.053(2) 0.119(3) 0.007(2) 0.002(2) -0.0142(17)
C402 0.088(5) 0.076(4) 0.151(8) -0.012(5) -0.007(5) -0.014(4)
O403 0.0465(19) 0.055(2) 0.084(3) -0.0028(18) 0.0286(17) -0.0002(15)
C403 0.064(3) 0.062(3) 0.118(5) -0.038(4) 0.014(3) -0.002(3)
O404 0.0534(19) 0.0528(18) 0.059(2) -0.0206(15) -0.0032(17) -0.0021(15)
C404 0.078(4) 0.089(4) 0.086(4) -0.047(4) -0.007(3) -0.008(3)

loop_
_geom_bond_atom_site_label_1
_geom_bond_atom_site_label_2
_geom_bond_distance
_geom_bond_site_symmetry_2
_geom_bond_publ_flag
Rh1 N6 1.997(3) . ?
Rh1 N8 2.009(3) . ?
Rh1 O4 2.059(2) . ?
Rh1 O10 2.076(2) . ?
Rh1 O101 2.321(2) . ?
Rh1 Rh2 2.4475(4) . ?
Rh2 N3 2.004(3) . ?
Rh2 N2 2.017(3) . ?
Rh2 O33 2.056(2) . ?
Rh2 O23 2.088(2) . ?
Rh2 O100 2.291(2) . ?
O100 C102 1.416(5) . ?
O100 H100 0.9500 . ?
O10 C22 1.258(4) . ?
O33 C56 1.255(4) . ?
O23 C30 1.255(4) . ?
N8 C56 1.315(4) . ?
N8 C55 1.472(4) . ?
N2 C7 1.311(4) . ?
N2 C5 1.460(4) . ?
O4 C7 1.251(4) . ?
N6 C30 1.312(4) . ?
N6 C32 1.461(4) . ?
O32 C58 1.232(4) . ?
O22 C33 1.229(4) . ?
O3 C4 1.230(4) . ?
N4 C21 1.378(5) . ?
N4 C22 1.412(4) . ?
N4 C23 1.465(5) . ?
N3 C22 1.317(4) . ?
N3 C20 1.479(4) . ?
N7 C58 1.368(4) . ?
N7 C56 1.420(4) . ?
N7 C57 1.479(4) . ?
N5 C33 1.370(4) . ?
N5 C30 1.414(4) . ?
N5 C31 1.468(4) . ?
O21 C34 1.203(4) . ?
O31 C54 1.204(4) . ?
C34 O25 1.334(4) . ?
C34 C32 1.521(5) . ?
N1 C4 1.371(4) . ?
N1 C7 1.426(4) . ?
N1 C6 1.463(4) . ?
C58 C53 1.479(5) . ?
C33 C99 1.462(5) . ?
O25 C101 1.443(5) . ?
C23 C20 1.544(5) . ?
C23 H23B 0.9900 . ?
C23 H23A 0.9900 . ?
C6 C5 1.537(5) . ?
C6 H6A 0.9900 . ?
C6 H6B 0.9900 . ?
C57 C55 1.549(5) . ?
C57 H57A 0.9900 . ?
C57 H57B 0.9900 . ?
C32 C31 1.537(5) . ?
C32 H32A 1.0000 . ?
C31 H31A 0.9900 . ?
C31 H31B 0.9900 . ?
O30 C54 1.340(4) . ?
O30 C103 1.449(5) . ?
C5 C1 1.527(5) . ?
C5 H5A 1.0000 . ?
O2 C1 1.299(5) . ?
O2 C141 1.449(5) . ?
C55 C54 1.513(5) . ?
C55 H55A 1.0000 . ?
C4 C2 1.494(5) . ?
C21 O50 1.221(5) . ?
C21 C106 1.483(6) . ?
C99 C182 1.523(5) . ?
C99 C100 1.543(5) . ?
C99 H99A 1.0000 . ?
C3 C111 1.475(5) . ?
C3 C142 1.484(6) . ?
C3 C2 1.548(5) . ?
C3 H3A 1.0000 . ?
C20 C133 1.499(6) . ?
C20 H20A 1.0000 . ?
C2 C142 1.506(5) . ?
C2 H2A 1.0000 . ?
C1 O1 1.179(5) . ?
C53 C51 1.507(5) . ?
C53 C50 1.524(5) . ?
C53 H53A 1.0000 . ?
C52 C151 1.382(6) . ?
C52 C191 1.397(6) . ?
C52 C50 1.482(5) . ?
C51 C50 1.482(5) . ?
C51 H51A 0.9900 . ?
C51 H51B 0.9900 . ?
C50 H50A 1.0000 . ?
O101 C104 1.403(5) . ?
O101 H101 0.8608 . ?
C108 C107 1.465(6) . ?
C108 C189 1.500(6) . ?
C108 C106 1.523(5) . ?
C108 H10A 1.0000 . ?
C112 C110 1.374(6) . ?
C112 C111 1.382(6) . ?
C112 H11A 0.9500 . ?
C111 C140 1.402(6) . ?
C101 H10B 0.9800 . ?
C101 H10C 0.9800 . ?
C101 H10D 0.9800 . ?
C100 C153 1.480(6) . ?
C100 C182 1.486(6) . ?
C100 H10E 1.0000 . ?
C107 C131 1.388(6) . ?
C107 C132 1.402(5) . ?
C110 C183 1.356(8) . ?
C110 H11B 0.9500 . ?
C104 H10M 0.9800 . ?
C104 H10N 0.9800 . ?
C104 H10O 0.9800 . ?
C103 H10F 0.9800 . ?
C103 H10G 0.9800 . ?
C103 H10H 0.9800 . ?
C102 H10I 0.9800 . ?
C102 H10J 0.9800 . ?
C102 H10K 0.9800 . ?
C106 C189 1.511(6) . ?
C106 H10L 1.0000 . ?
O61 C133 1.317(5) . ?
O61 C200 1.472(5) . ?
O60 C133 1.202(5) . ?
C154 C186 1.367(7) . ?
C154 C153 1.389(6) . ?
C154 H15A 0.9500 . ?
C153 C152 1.378(6) . ?
C152 C150 1.376(7) . ?
C152 H15B 0.9500 . ?
C142 H14A 0.9900 . ?
C142 H14B 0.9900 . ?
C151 C185 1.400(6) . ?
C151 H15C 0.9500 . ?
C132 C130 1.387(7) . ?
C132 H13A 0.9500 . ?
C131 C187 1.380(7) . ?
C131 H13B 0.9500 . ?
C150 C188 1.354(8) . ?
C150 H15D 0.9500 . ?
C130 C181 1.353(8) . ?
C130 H13C 0.9500 . ?
C141 H14C 0.9800 . ?
C141 H14D 0.9800 . ?
C141 H14E 0.9800 . ?
C140 C180 1.390(7) . ?
C140 H14F 0.9500 . ?
C200 H20B 0.9800 . ?
C200 H20C 0.9800 . ?
C200 H20D 0.9800 . ?
C191 C184 1.377(7) . ?
C191 H19A 0.9500 . ?
C190 C184 1.345(9) . ?
C190 C185 1.399(9) . ?
C190 H19B 0.9500 . ?
C189 H18A 0.9900 . ?
C189 H18B 0.9900 . ?
C188 C186 1.391(7) . ?
C188 H18C 0.9500 . ?
C187 C181 1.354(8) . ?
C187 H18D 0.9500 . ?
C186 H18E 0.9500 . ?
C185 H18F 0.9500 . ?
C184 H18G 0.9500 . ?
C183 C180 1.366(8) . ?
C183 H18H 0.9500 . ?
C182 H18I 0.9900 . ?
C182 H18J 0.9900 . ?
C181 H18K 0.9500 . ?
C180 H18L 0.9500 . ?
O400 C400 1.391(5) . ?
O400 H400 0.8670 . ?
C400 H40A 0.9800 . ?
C400 H40B 0.9800 . ?
C400 H40C 0.9800 . ?
O401 C401 1.391(5) . ?
O401 H401 0.8939 . ?
C401 H40D 1.0608 . ?
C401 H40E 0.8979 . ?
C401 H40F 1.0935 . ?
O402 C402 1.338(4) . ?
O402 H402 0.8400 . ?
C402 H40G 0.9800 . ?
C402 H40H 0.9800 . ?
C402 H40I 0.9800 . ?
O403 C403 1.390(4) . ?
O403 H403 0.8400 . ?
C403 H40J 0.9800 . ?
C403 H40K 0.9800 . ?
C403 H40L 0.9800 . ?
O404 C404 1.398(4) . ?
O404 H404 0.8400 . ?
C404 H40M 0.9800 . ?
C404 H40N 0.9800 . ?
C404 H40O 0.9800 . ?
